data_2212438
loop_
_publ_author_name
'Odaba\,so\(glu, Mustafa'
'B\"uy\"ukg\"ung\"or, Orhan'

_publ_section_title
;
 <i>catena</i>-Poly[[diaquacalcium(II)]-di-\m-2-formylbenzoato]
;
_journal_coeditor_code AT2220
_journal_issue 3
_journal_name_full 'Acta Crystallographica Section E'
_journal_page_first m712
_journal_page_last m714
_journal_paper_doi 10.1107/S160053680700565X
_journal_volume 63
_journal_year 2007
_chemical_formula_iupac '[Ca (C8 H5 O3)2 (H2 O)2]'
_chemical_formula_moiety 'C16 H14 Ca O8'
_chemical_formula_sum 'C16 H14 Ca O8'
_chemical_formula_weight 374.35
_chemical_name_systematic
;
catena-Poly[[diaquacalcium(II)]-di-l-2-formylbenzoato]
;
_space_group_IT_number 15
_symmetry_cell_setting monoclinic
_symmetry_space_group_name_Hall '-C 2yc'
_symmetry_space_group_name_H-M 'C 1 2/c 1'
_atom_sites_solution_hydrogens geom
_atom_sites_solution_primary direct
_atom_sites_solution_secondary difmap
_audit_creation_method SHELXL-97
_cell_angle_alpha 90.00
_cell_angle_beta 92.841(5)
_cell_angle_gamma 90.00
_cell_formula_units_Z 4
_cell_length_a 18.6551(12)
_cell_length_b 11.4489(7)
_cell_length_c 7.8557(5)
_cell_measurement_reflns_used 14318
_cell_measurement_temperature 296
_cell_measurement_theta_max 27.95
_cell_measurement_theta_min 2.09
_cell_volume 1675.76(18)
_computing_cell_refinement X-AREA
_computing_data_collection 'X-AREA (Stoe & Cie, 2002)'
_computing_data_reduction 'X-RED32 (Stoe & Cie, 2002)'
_computing_molecular_graphics 'ORTEP-3 for Windows (Farrugia, 1997)'
_computing_publication_material 'WinGX (Farrugia, 1999)'
_computing_structure_refinement 'SHELXL97 (Sheldrick, 1997)'
_computing_structure_solution 'SHELXS97 (Sheldrick, 1997)'
_diffrn_ambient_temperature 296
_diffrn_detector_area_resol_mean 6.67
_diffrn_measured_fraction_theta_full 1.000
_diffrn_measured_fraction_theta_max 1.000
_diffrn_measurement_device_type 'Stoe IPDS-II'
_diffrn_measurement_method \w
_diffrn_radiation_monochromator 'plane graphite'
_diffrn_radiation_type MoK\a
_diffrn_radiation_wavelength 0.71073
_diffrn_reflns_av_R_equivalents 0.0402
_diffrn_reflns_av_sigmaI/netI 0.0167
_diffrn_reflns_limit_h_max 22
_diffrn_reflns_limit_h_min -22
_diffrn_reflns_limit_k_max 14
_diffrn_reflns_limit_k_min -14
_diffrn_reflns_limit_l_max 9
_diffrn_reflns_limit_l_min -9
_diffrn_reflns_number 14318
_diffrn_reflns_theta_full 26.00
_diffrn_reflns_theta_max 26.00
_diffrn_reflns_theta_min 2.09
_diffrn_standards_decay_% <2
_diffrn_standards_number 0
_exptl_absorpt_coefficient_mu 0.416
_exptl_absorpt_correction_T_max 0.9497
_exptl_absorpt_correction_T_min 0.7995
_exptl_absorpt_correction_type integration
_exptl_absorpt_process_details '(X-RED32; Stoe & Cie, 2002)'
_exptl_crystal_colour colourless
_exptl_crystal_density_diffrn 1.484
_exptl_crystal_density_method 'not measured'
_exptl_crystal_description prism
_exptl_crystal_F_000 776
_exptl_crystal_size_max 0.770
_exptl_crystal_size_mid 0.417
_exptl_crystal_size_min 0.170
_refine_diff_density_max 0.282
_refine_diff_density_min -0.194
_refine_ls_extinction_method none
_refine_ls_goodness_of_fit_ref 1.047
_refine_ls_hydrogen_treatment mixed
_refine_ls_matrix_type full
_refine_ls_number_parameters 122
_refine_ls_number_reflns 1652
_refine_ls_number_restraints 3
_refine_ls_restrained_S_all 1.046
_refine_ls_R_factor_all 0.0345
_refine_ls_R_factor_gt 0.0298
_refine_ls_shift/su_max 0.000
_refine_ls_shift/su_mean 0.000
_refine_ls_structure_factor_coef Fsqd
_refine_ls_weighting_details 'calc w=1/[\s^2^(Fo^2^)+(0.0409P)^2^+1.0481P] where P=(Fo^2^+2Fc^2^)/3'
_refine_ls_weighting_scheme calc
_refine_ls_wR_factor_gt 0.0750
_refine_ls_wR_factor_ref 0.0771
_reflns_number_gt 1487
_reflns_number_total 1652
_reflns_threshold_expression I>2\s(I)
_cod_data_source_file at2220.cif
_cod_data_source_block I
_cod_original_sg_symbol_H-M 'C 2/c'
_cod_database_code 2212438
_cod_database_fobs_code 2212438

loop_
_symmetry_equiv_pos_as_xyz
'x, y, z'
'-x, y, -z+1/2'
'x+1/2, y+1/2, z'
'-x+1/2, y+1/2, -z+1/2'
'-x, -y, -z'
'x, -y, z-1/2'
'-x+1/2, -y+1/2, -z'
'x+1/2, -y+1/2, z-1/2'

loop_
_atom_site_type_symbol
_atom_site_label
_atom_site_fract_x
_atom_site_fract_y
_atom_site_fract_z
_atom_site_U_iso_or_equiv
_atom_site_adp_type
_atom_site_calc_flag
_atom_site_refinement_flags
_atom_site_occupancy
C C1 0.41561(8) 0.34852(14) 0.11916(18) 0.0311(3) Uani d . 1
C C2 0.38387(9) 0.23054(14) 0.07905(18) 0.0351(3) Uani d . 1
C C3 0.31801(9) 0.19564(15) 0.1410(2) 0.0398(4) Uani d . 1
C C4 0.29228(13) 0.08361(18) 0.1046(2) 0.0590(6) Uani d . 1
H H4 0.2480 0.0607 0.1426 0.071 Uiso calc R 1
C C5 0.33143(16) 0.00763(19) 0.0139(3) 0.0734(7) Uani d . 1
H H5 0.3145 -0.0677 -0.0065 0.088 Uiso calc R 1
C C6 0.39600(16) 0.04173(19) -0.0479(3) 0.0702(7) Uani d . 1
H H6 0.4223 -0.0105 -0.1105 0.084 Uiso calc R 1
C C7 0.42190(11) 0.15343(17) -0.0173(2) 0.0509(5) Uani d . 1
H H7 0.4650 0.1766 -0.0616 0.061 Uiso calc R 1
C C8 0.27310(9) 0.27466(19) 0.2374(2) 0.0483(4) Uani d . 1
H H8 0.2864 0.3528 0.2457 0.058 Uiso calc R 1
O O1 0.41328(7) 0.38686(11) 0.26806(14) 0.0443(3) Uani d . 1
O O2 0.44600(6) 0.40277(10) 0.00506(14) 0.0380(3) Uani d . 1
O O3 0.22019(8) 0.24407(18) 0.3062(2) 0.0797(5) Uani d . 1
O O4 0.41718(7) 0.67592(14) 0.11035(16) 0.0538(4) Uani d D 1
Ca Ca1 0.5000 0.54575(4) 0.2500 0.02744(13) Uani d S 1
H H4A 0.3777(10) 0.694(2) 0.142(3) 0.069(7) Uiso d D 1
H H4B 0.4114(13) 0.667(2) 0.007(2) 0.080(8) Uiso d D 1

loop_
_atom_site_aniso_label
_atom_site_aniso_U_11
_atom_site_aniso_U_22
_atom_site_aniso_U_33
_atom_site_aniso_U_12
_atom_site_aniso_U_13
_atom_site_aniso_U_23
C1 0.0272(7) 0.0398(8) 0.0265(7) -0.0032(6) 0.0034(5) 0.0020(6)
C2 0.0426(8) 0.0382(8) 0.0244(7) -0.0039(7) -0.0001(6) 0.0024(6)
C3 0.0462(9) 0.0435(9) 0.0293(8) -0.0137(7) -0.0031(7) 0.0065(7)
C4 0.0824(15) 0.0532(11) 0.0406(10) -0.0318(11) -0.0053(10) 0.0066(9)
C5 0.126(2) 0.0406(11) 0.0524(13) -0.0240(13) -0.0112(14) 0.0006(10)
C6 0.114(2) 0.0455(11) 0.0500(12) 0.0114(13) -0.0024(12) -0.0123(9)
C7 0.0638(12) 0.0493(10) 0.0399(9) 0.0061(9) 0.0039(8) -0.0040(8)
C8 0.0358(8) 0.0695(12) 0.0395(9) -0.0136(8) 0.0024(7) 0.0027(8)
O1 0.0534(7) 0.0543(7) 0.0258(6) -0.0213(6) 0.0093(5) -0.0053(5)
O2 0.0404(6) 0.0445(6) 0.0301(5) -0.0054(5) 0.0114(5) 0.0058(5)
O3 0.0487(8) 0.1234(15) 0.0689(10) -0.0233(9) 0.0223(7) 0.0075(10)
O4 0.0469(7) 0.0817(10) 0.0333(7) 0.0300(7) 0.0054(6) -0.0031(6)
Ca1 0.0271(2) 0.0338(2) 0.0219(2) 0.000 0.00617(14) 0.000

loop_
_atom_type_symbol
_atom_type_description
_atom_type_scat_dispersion_real
_atom_type_scat_dispersion_imag
_atom_type_scat_source
C C 0.0033 0.0016 'International Tables Vol C Tables 4.2.6.8 and 6.1.1.4'
H H 0.0000 0.0000 'International Tables Vol C Tables 4.2.6.8 and 6.1.1.4'
O O 0.0106 0.0060 'International Tables Vol C Tables 4.2.6.8 and 6.1.1.4'
Ca Ca 0.2262 0.3064 'International Tables Vol C Tables 4.2.6.8 and 6.1.1.4'

loop_
_geom_angle_atom_site_label_1
_geom_angle_atom_site_label_2
_geom_angle_atom_site_label_3
_geom_angle_site_symmetry_1
_geom_angle_site_symmetry_3
_geom_angle
_geom_angle_publ_flag
O2 C1 O1 . . 122.27(14) ?
O2 C1 C2 . . 119.00(13) ?
O1 C1 C2 . . 118.66(13) ?
O2 C1 Ca1 . . 67.10(8) ?
O1 C1 Ca1 . . 56.04(8) ?
C2 C1 Ca1 . . 166.50(10) ?
C7 C2 C3 . . 119.38(16) ?
C7 C2 C1 . . 118.81(15) ?
C3 C2 C1 . . 121.78(14) ?
C4 C3 C2 . . 119.32(18) ?
C4 C3 C8 . . 118.24(17) ?
C2 C3 C8 . . 122.39(15) ?
C5 C4 C3 . . 120.5(2) ?
C5 C4 H4 . . 119.7 ?
C3 C4 H4 . . 119.7 ?
C4 C5 C6 . . 120.3(2) ?
C4 C5 H5 . . 119.8 ?
C6 C5 H5 . . 119.8 ?
C5 C6 C7 . . 120.3(2) ?
C5 C6 H6 . . 119.9 ?
C7 C6 H6 . . 119.9 ?
C2 C7 C6 . . 120.1(2) ?
C2 C7 H7 . . 119.9 ?
C6 C7 H7 . . 119.9 ?
O3 C8 C3 . . 123.7(2) ?
O3 C8 H8 . . 118.1 ?
C3 C8 H8 . . 118.1 ?
C1 O1 Ca1 . . 98.80(9) ?
C1 O2 Ca1 . 5_665 163.86(11) ?
C1 O2 Ca1 . . 87.51(9) ?
Ca1 O2 Ca1 5_665 . 107.18(4) ?
Ca1 O4 H4A . . 126.7(17) ?
Ca1 O4 H4B . . 115.2(17) ?
H4A O4 H4B . . 105(2) ?
O2 Ca1 O2 5_665 6_566 151.10(6) ?
O2 Ca1 O4 5_665 2_655 86.58(4) ?
O2 Ca1 O4 6_566 2_655 75.32(4) ?
O2 Ca1 O4 5_665 . 75.32(4) ?
O2 Ca1 O4 6_566 . 86.58(4) ?
O4 Ca1 O4 2_655 . 102.29(8) ?
O2 Ca1 O1 5_665 . 123.13(4) ?
O2 Ca1 O1 6_566 . 79.92(4) ?
O4 Ca1 O1 2_655 . 149.05(4) ?
O4 Ca1 O1 . . 94.39(5) ?
O2 Ca1 O1 5_665 2_655 79.92(4) ?
O2 Ca1 O1 6_566 2_655 123.13(4) ?
O4 Ca1 O1 2_655 2_655 94.39(5) ?
O4 Ca1 O1 . 2_655 149.05(4) ?
O1 Ca1 O1 . 2_655 83.76(7) ?
O2 Ca1 O2 5_665 . 72.82(4) ?
O2 Ca1 O2 6_566 . 126.85(4) ?
O4 Ca1 O2 2_655 . 157.82(4) ?
O4 Ca1 O2 . . 80.74(4) ?
O1 Ca1 O2 . . 50.32(3) ?
O1 Ca1 O2 2_655 . 74.36(4) ?
O2 Ca1 O2 5_665 2_655 126.85(4) ?
O2 Ca1 O2 6_566 2_655 72.82(4) ?
O4 Ca1 O2 2_655 2_655 80.74(4) ?
O4 Ca1 O2 . 2_655 157.82(4) ?
O1 Ca1 O2 . 2_655 74.36(4) ?
O1 Ca1 O2 2_655 2_655 50.32(3) ?
O2 Ca1 O2 . 2_655 104.84(5) ?
O2 Ca1 C1 5_665 . 98.05(4) ?
O2 Ca1 C1 6_566 . 104.31(4) ?
O4 Ca1 C1 2_655 . 167.87(5) ?
O4 Ca1 C1 . . 89.75(5) ?
O1 Ca1 C1 . . 25.16(4) ?
O1 Ca1 C1 2_655 . 75.52(4) ?
O2 Ca1 C1 . . 25.39(4) ?
O2 Ca1 C1 2_655 . 87.55(4) ?
O2 Ca1 C1 5_665 2_655 104.31(4) ?
O2 Ca1 C1 6_566 2_655 98.05(4) ?
O4 Ca1 C1 2_655 2_655 89.75(5) ?
O4 Ca1 C1 . 2_655 167.87(5) ?
O1 Ca1 C1 . 2_655 75.52(4) ?
O1 Ca1 C1 2_655 2_655 25.16(4) ?
O2 Ca1 C1 . 2_655 87.55(4) ?
O2 Ca1 C1 2_655 2_655 25.39(4) ?
C1 Ca1 C1 . 2_655 78.26(6) ?
O2 Ca1 Ca1 5_665 5_665 39.11(3) ?
O2 Ca1 Ca1 6_566 5_665 154.76(3) ?
O4 Ca1 Ca1 2_655 5_665 125.22(3) ?
O4 Ca1 Ca1 . 5_665 75.32(3) ?
O1 Ca1 Ca1 . 5_665 84.03(3) ?
O1 Ca1 Ca1 2_655 5_665 73.76(3) ?
O2 Ca1 Ca1 . 5_665 33.71(2) ?
O2 Ca1 Ca1 2_655 5_665 121.17(3) ?
C1 Ca1 Ca1 . 5_665 58.99(3) ?
C1 Ca1 Ca1 2_655 5_665 96.63(3) ?
O2 Ca1 Ca1 5_665 5_666 154.76(3) ?
O2 Ca1 Ca1 6_566 5_666 39.11(3) ?
O4 Ca1 Ca1 2_655 5_666 75.32(3) ?
O4 Ca1 Ca1 . 5_666 125.22(3) ?
O1 Ca1 Ca1 . 5_666 73.76(3) ?
O1 Ca1 Ca1 2_655 5_666 84.03(3) ?
O2 Ca1 Ca1 . 5_666 121.17(3) ?
O2 Ca1 Ca1 2_655 5_666 33.71(2) ?
C1 Ca1 Ca1 . 5_666 96.63(3) ?
C1 Ca1 Ca1 2_655 5_666 58.99(3) ?
Ca1 Ca1 Ca1 5_665 5_666 150.14(2) y

loop_
_geom_bond_atom_site_label_1
_geom_bond_atom_site_label_2
_geom_bond_site_symmetry_2
_geom_bond_distance
_geom_bond_publ_flag
C1 O2 . 1.2495(18) ?
C1 O1 . 1.2521(18) ?
C1 C2 . 1.502(2) ?
C1 Ca1 . 2.9109(15) ?
C2 C7 . 1.381(2) ?
C2 C3 . 1.402(2) ?
C3 C4 . 1.394(2) ?
C3 C8 . 1.469(3) ?
C4 C5 . 1.360(4) ?
C4 H4 . 0.9300 ?
C5 C6 . 1.377(4) ?
C5 H5 . 0.9300 ?
C6 C7 . 1.384(3) ?
C6 H6 . 0.9300 ?
C7 H7 . 0.9300 ?
C8 O3 . 1.201(2) ?
C8 H8 . 0.9300 ?
O1 Ca1 . 2.4432(11) y
O2 Ca1 5_665 2.3616(10) y
O2 Ca1 . 2.6841(12) y
O4 Ca1 . 2.3757(13) y
O4 H4A . 0.814(15) ?
O4 H4B . 0.820(16) ?
Ca1 C1 2_655 2.9109(15) ?
Ca1 Ca1 5_665 4.0651(3) ?

loop_
_geom_hbond_atom_site_label_D
_geom_hbond_atom_site_label_H
_geom_hbond_atom_site_label_A
_geom_hbond_site_symmetry_A
_geom_hbond_distance_DH
_geom_hbond_distance_HA
_geom_hbond_distance_DA
_geom_hbond_angle_DHA
O4 H4A O3 4 0.814(15) 1.977(16) 2.7878(19) 174(2)
O4 H4B O1 6_565 0.820(16) 1.977(16) 2.7808(17) 167(2)

loop_
_geom_torsion_atom_site_label_1
_geom_torsion_atom_site_label_2
_geom_torsion_atom_site_label_3
_geom_torsion_atom_site_label_4
_geom_torsion_site_symmetry_1
_geom_torsion_site_symmetry_4
_geom_torsion
O2 C1 C2 C7 . . 41.7(2)
O1 C1 C2 C7 . . -135.36(17)
Ca1 C1 C2 C7 . . -72.1(5)
O2 C1 C2 C3 . . -140.32(15)
O1 C1 C2 C3 . . 42.7(2)
Ca1 C1 C2 C3 . . 105.9(4)
C7 C2 C3 C4 . . 0.2(2)
C1 C2 C3 C4 . . -177.82(15)
C7 C2 C3 C8 . . -177.11(16)
C1 C2 C3 C8 . . 4.9(2)
C2 C3 C4 C5 . . 1.8(3)
C8 C3 C4 C5 . . 179.19(19)
C3 C4 C5 C6 . . -2.1(3)
C4 C5 C6 C7 . . 0.5(4)
C3 C2 C7 C6 . . -1.8(3)
C1 C2 C7 C6 . . 176.25(17)
C5 C6 C7 C2 . . 1.5(3)
C4 C3 C8 O3 . . 10.3(3)
C2 C3 C8 O3 . . -172.36(17)
O2 C1 O1 Ca1 . . -11.48(17)
C2 C1 O1 Ca1 . . 165.44(11)
O1 C1 O2 Ca1 . 5_665 166.2(3)
C2 C1 O2 Ca1 . 5_665 -10.7(5)
Ca1 C1 O2 Ca1 . 5_665 155.9(4)
O1 C1 O2 Ca1 . . 10.33(15)
C2 C1 O2 Ca1 . . -166.59(12)
C1 O1 Ca1 O2 . 5_665 4.66(12)
C1 O1 Ca1 O2 . 6_566 165.71(11)
C1 O1 Ca1 O4 . 2_655 -157.11(11)
C1 O1 Ca1 O4 . . 79.98(10)
C1 O1 Ca1 O1 . 2_655 -68.99(9)
C1 O1 Ca1 O2 . . 5.84(9)
C1 O1 Ca1 O2 . 2_655 -119.46(10)
C1 O1 Ca1 C1 . 2_655 -93.18(11)
C1 O1 Ca1 Ca1 . 5_665 5.26(10)
C1 O1 Ca1 Ca1 . 5_666 -154.56(11)
C1 O2 Ca1 O2 . 5_665 173.17(11)
Ca1 O2 Ca1 O2 5_665 5_665 0.0
C1 O2 Ca1 O2 . 6_566 -30.85(10)
Ca1 O2 Ca1 O2 5_665 6_566 155.98(5)
C1 O2 Ca1 O4 . 2_655 150.68(13)
Ca1 O2 Ca1 O4 5_665 2_655 -22.49(14)
C1 O2 Ca1 O4 . . -109.44(9)
Ca1 O2 Ca1 O4 5_665 . 77.39(5)
C1 O2 Ca1 O1 . . -5.79(9)
Ca1 O2 Ca1 O1 5_665 . -178.96(7)
C1 O2 Ca1 O1 . 2_655 89.12(9)
Ca1 O2 Ca1 O1 5_665 2_655 -84.05(5)
C1 O2 Ca1 O2 . 2_655 48.59(8)
Ca1 O2 Ca1 O2 5_665 2_655 -124.58(5)
Ca1 O2 Ca1 C1 5_665 . -173.17(11)
C1 O2 Ca1 C1 . 2_655 67.37(10)
Ca1 O2 Ca1 C1 5_665 2_655 -105.80(5)
C1 O2 Ca1 Ca1 . 5_665 173.17(11)
C1 O2 Ca1 Ca1 . 5_666 16.31(9)
Ca1 O2 Ca1 Ca1 5_665 5_666 -156.86(3)
O2 C1 Ca1 O2 . 5_665 -6.59(11)
O1 C1 Ca1 O2 . 5_665 -176.06(10)
C2 C1 Ca1 O2 . 5_665 113.1(4)
O2 C1 Ca1 O2 . 6_566 154.95(9)
O1 C1 Ca1 O2 . 6_566 -14.52(11)
C2 C1 Ca1 O2 . 6_566 -85.4(4)
O2 C1 Ca1 O4 . 2_655 -118.3(2)
O1 C1 Ca1 O4 . 2_655 72.2(2)
C2 C1 Ca1 O4 . 2_655 1.3(6)
O2 C1 Ca1 O4 . . 68.55(9)
O1 C1 Ca1 O4 . . -100.92(10)
C2 C1 Ca1 O4 . . -171.8(4)
O2 C1 Ca1 O1 . . 169.47(16)
C2 C1 Ca1 O1 . . -70.9(4)
O2 C1 Ca1 O1 . 2_655 -83.94(9)
O1 C1 Ca1 O1 . 2_655 106.59(11)
C2 C1 Ca1 O1 . 2_655 35.7(4)
O1 C1 Ca1 O2 . . -169.47(16)
C2 C1 Ca1 O2 . . 119.7(5)
O2 C1 Ca1 O2 . 2_655 -133.47(8)
O1 C1 Ca1 O2 . 2_655 57.05(10)
C2 C1 Ca1 O2 . 2_655 -13.8(4)
O2 C1 Ca1 C1 . 2_655 -109.63(10)
O1 C1 Ca1 C1 . 2_655 80.90(10)
C2 C1 Ca1 C1 . 2_655 10.0(4)
O2 C1 Ca1 Ca1 . 5_665 -4.42(7)
O1 C1 Ca1 Ca1 . 5_665 -173.89(11)
C2 C1 Ca1 Ca1 . 5_665 115.2(4)
O2 C1 Ca1 Ca1 . 5_666 -166.00(8)
O1 C1 Ca1 Ca1 . 5_666 24.53(10)
C2 C1 Ca1 Ca1 . 5_666 -46.3(4)
